data_7042641
loop_
_publ_author_name
'Cui, Yu'
'Chen, Zi-Man'
'Jiang, Xuan-Feng'
'Tong, Jin'
'Yu, Shu-Yan'

_publ_section_title
;
 Self-Assembly and Anion sensing of Metal-organic [M6L2] Cages from
 Fluorescent Triphenylamine Tri-pyrazoles with Dipalladium(II,II) Corners
;
_journal_name_full 'Dalton Trans.'
_journal_paper_doi 10.1039/C7DT00179G
_journal_year 2017
_chemical_formula_moiety 'C63 H53 N13 Pd3, 12(F1.5 P0.25), C2 H3 N'
_chemical_formula_sum 'C65 H56 F18 N14 P3 Pd3'
_chemical_formula_weight 1787.34
_space_group_crystal_system orthorhombic
_space_group_IT_number 62
_space_group_name_Hall '-P 2ac 2n'
_space_group_name_H-M_alt 'P n m a'
_symmetry_space_group_name_Hall '-P 2ac 2n'
_symmetry_space_group_name_H-M 'P n m a'
_atom_sites_solution_hydrogens mixed
_audit_creation_date 2016-10-07
_audit_creation_method
;
Olex2 1.2-beta
(compiled 2016.09.09 svn.r3337 for OlexSys, GUI svn.r5227)
;
_audit_update_record
;
2017-03-23 deposited with the CCDC.
2017-04-04 downloaded from the CCDC.
;
_cell_angle_alpha 90
_cell_angle_beta 90
_cell_angle_gamma 90
_cell_formula_units_Z 8
_cell_length_a 58.295(7)
_cell_length_b 11.9914(14)
_cell_length_c 24.911(3)
_cell_measurement_reflns_used 9959
_cell_measurement_temperature 150(2)
_cell_measurement_theta_max 20.736
_cell_measurement_theta_min 2.197
_cell_volume 17414(4)
_computing_cell_refinement 'SAINT v8.34A (Bruker, 2013)'
_computing_data_collection 'Bruker APEX2'
_computing_data_reduction 'Bruker SAINT'
_computing_molecular_graphics 'Bruker SHELXTL'
_computing_publication_material 'Bruker SHELXTL'
_computing_structure_refinement 'ShelXL (Sheldrick, 2015)'
_computing_structure_solution 'SHELXS-97 (Sheldrick 2008)'
_diffrn_ambient_temperature 150.0
_diffrn_measured_fraction_theta_full 0.991
_diffrn_measured_fraction_theta_max 0.990
_diffrn_measurement_device_type 'CCD area detector'
_diffrn_measurement_method 'phi and omega scans'
_diffrn_radiation_monochromator graphite
_diffrn_radiation_type MoK\a
_diffrn_radiation_wavelength 0.71073
_diffrn_reflns_av_R_equivalents 0.1759
_diffrn_reflns_av_unetI/netI 0.1789
_diffrn_reflns_Laue_measured_fraction_full 0.991
_diffrn_reflns_Laue_measured_fraction_max 0.990
_diffrn_reflns_limit_h_max 70
_diffrn_reflns_limit_h_min -61
_diffrn_reflns_limit_k_max 14
_diffrn_reflns_limit_k_min -14
_diffrn_reflns_limit_l_max 29
_diffrn_reflns_limit_l_min -28
_diffrn_reflns_number 92048
_diffrn_reflns_point_group_measured_fraction_full 0.991
_diffrn_reflns_point_group_measured_fraction_max 0.990
_diffrn_reflns_theta_full 25.242
_diffrn_reflns_theta_max 25.350
_diffrn_reflns_theta_min 2.151
_exptl_absorpt_coefficient_mu 0.749
_exptl_absorpt_correction_type none
_exptl_crystal_colour yellow
_exptl_crystal_colour_primary yellow
_exptl_crystal_density_diffrn 1.363
_exptl_crystal_description Prism
_exptl_crystal_F_000 7112
_exptl_crystal_size_max 0.400
_exptl_crystal_size_mid 0.300
_exptl_crystal_size_min 0.200
_refine_diff_density_max 1.681
_refine_diff_density_min -1.671
_refine_diff_density_rms 0.161
_refine_ls_extinction_method none
_refine_ls_goodness_of_fit_ref 1.020
_refine_ls_hydrogen_treatment constr
_refine_ls_matrix_type full
_refine_ls_number_parameters 1064
_refine_ls_number_reflns 16623
_refine_ls_number_restraints 1203
_refine_ls_restrained_S_all 1.029
_refine_ls_R_factor_all 0.2202
_refine_ls_R_factor_gt 0.1171
_refine_ls_shift/su_max 0.001
_refine_ls_shift/su_mean 0.000
_refine_ls_structure_factor_coef Fsqd
_refine_ls_weighting_details 'w=1/[\s^2^(Fo^2^)+(0.1358P)^2^+235.8990P] where P=(Fo^2^+2Fc^2^)/3'
_refine_ls_weighting_scheme calc
_refine_ls_wR_factor_gt 0.2768
_refine_ls_wR_factor_ref 0.3293
_reflns_Friedel_coverage 0.000
_reflns_number_gt 8031
_reflns_number_total 16623
_reflns_threshold_expression 'I > 2\s(I)'
_cod_data_source_file c7dt00179g2.cif
_cod_data_source_block w_sq
_cod_database_code 7042641
_shelx_space_group_comment
;
The symmetry employed for this shelxl refinement is uniquely defined
by the following loop, which should always be used as a source of
symmetry information in preference to the above space-group names.
They are only intended as comments.
;
_olex2_refinement_description
;
1. Fixed Uiso
 At 1.2 times of:
  All C(H) groups
 At 1.5 times of:
  All C(H,H,H) groups
2. Restrained distances
 F28-P7
 1.9 with sigma of 0.02
 C64-N14
 1.2 with sigma of 0.02
 C64-C65
 1.5 with sigma of 0.02
3. Uiso/Uaniso restraints and constraints
Uanis(C5) \\sim Ueq, Uanis(C6) \\sim Ueq, Uanis(C8) \\sim Ueq, Uanis(C9) \\sim
Ueq, Uanis(C24) \\sim Ueq, Uanis(C23) \\sim Ueq, Uanis(C27) \\sim Ueq,
Uanis(C26) \\sim Ueq: with sigma of 0.01 and sigma for terminal atoms of 0.01
Uanis(C10) \\sim Ueq, Uanis(N3) \\sim Ueq, Uanis(N4) \\sim Ueq, Uanis(C12)
\\sim Ueq, Uanis(C11) \\sim Ueq, Uanis(C18) \\sim Ueq, Uanis(C13) \\sim Ueq,
Uanis(C14) \\sim Ueq, Uanis(C15) \\sim Ueq: with sigma of 0.01 and sigma for
terminal atoms of 0.01
Uanis(Pd3) \\sim Ueq, Uanis(Pd4) \\sim Ueq: with sigma of 0.01 and sigma for
terminal atoms of 0.01
Uanis(F3) \\sim Ueq, Uanis(P1) \\sim Ueq, Uanis(F4) \\sim Ueq, Uanis(F2) \\sim
Ueq, Uanis(F5) \\sim Ueq, Uanis(F1) \\sim Ueq: with sigma of 0.01 and sigma for
terminal atoms of 0.01
Uanis(F7) \\sim Ueq, Uanis(P2) \\sim Ueq, Uanis(F6) \\sim Ueq, Uanis(F8) \\sim
Ueq, Uanis(F9) \\sim Ueq: with sigma of 0.01 and sigma for terminal atoms of
0.01
4. Rigid body (RIGU) restrains
 All non-hydrogen atoms
 with sigma for 1-2 distances of 0.004 and sigma for 1-3 distances of 0.004
5. Others
 Fixed Sof: P1(0.25) F1(0.25) F2(0.25) F3(0.25) F4(0.25) F5(0.5) P2(0.25)
 F6(0.25) F7(0.5) F8(0.25) F9(0.5) P4(0.375) F15(0.375) F16(0.75) F17(0.75)
 F18(0.375) P5(0.375) F19(0.375) F20(0.375) F21(0.375) F22(0.375) F23(0.75)
 P7(0.25) F28(0.25) F29(0.25) F30(0.25) F31(0.25) F32(0.5) H65A(0.5) H65B(0.5)
 H65C(0.5) H67A(0.5) H67B(0.5) H67C(0.5)
6.a Riding coordinates:
 C65(H65A,H65B,H65C)
6.b Aromatic/amide H refined with riding coordinates:
 C1(H1), C2(H2), C5(H5), C6(H6), C8(H8), C9(H9), C10(H10), C11(H11), C14(H14),
 C15(H15), C17(H17), C18(H18), C19(H19), C20(H20), C23(H23), C24(H24), C26(H26),
  C27(H27), C29(H29), C31(H31), C32(H32), C35(H35), C37(H37), C38(H38),
 C41(H41), C43(H43), C47(H47), C49(H49), C50(H50), C53(H53), C55(H55), C56(H56),
  C58(H58), C59(H59), C61(H61)
6.c Idealised Me refined as rotating group:
 C33(H33A,H33B,H33C), C39(H39A,H39B,H39C), C45(H45A,H45B,H45C), C51(H51A,H51B,
 H51C), C57(H57A,H57B,H57C), C63(H63A,H63B,H63C), C67(H67A,H67B,H67C)
;
_shelx_shelxl_version_number 2014/7
_olex2_submission_special_instructions 'No special instructions were received'

loop_
_space_group_symop_operation_xyz
'x, y, z'
'-x+1/2, -y, z+1/2'
'-x, y+1/2, -z'
'x+1/2, -y+1/2, -z+1/2'
'-x, -y, -z'
'x-1/2, y, -z-1/2'
'x, -y-1/2, z'
'-x-1/2, y-1/2, z-1/2'

loop_
_atom_site_label
_atom_site_type_symbol
_atom_site_fract_x
_atom_site_fract_y
_atom_site_fract_z
_atom_site_U_iso_or_equiv
_atom_site_adp_type
_atom_site_occupancy
_atom_site_site_symmetry_order
_atom_site_calc_flag
_atom_site_refinement_flags_posn
_atom_site_refinement_flags_adp
_atom_site_refinement_flags_occupancy
_atom_site_disorder_assembly
_atom_site_disorder_group
Pd1 Pd 0.56579(3) 0.2500 0.65984(6) 0.0479(5) Uani 1 2 d S TU P . .
Pd2 Pd 0.57080(2) 0.2500 0.53417(6) 0.0376(4) Uani 1 2 d S TU P . .
Pd3 Pd 0.56529(3) 0.2500 0.04723(7) 0.0936(9) Uani 1 2 d S TU P . .
Pd4 Pd 0.61224(2) 0.2500 0.11077(6) 0.0656(6) Uani 1 2 d S TU P . .
Pd5 Pd 0.80109(2) 0.2500 0.34551(6) 0.0373(4) Uani 1 2 d S TU P . .
Pd6 Pd 0.75349(2) 0.2500 0.40544(6) 0.0327(4) Uani 1 2 d S TU P . .
N1 N 0.58642(17) 0.3648(10) 0.6277(4) 0.046(3) Uani 1 1 d . U . . .
N2 N 0.59028(17) 0.3621(10) 0.5733(4) 0.042(2) Uani 1 1 d . U . . .
N3 N 0.5694(2) 0.3630(15) 0.1044(5) 0.085(4) Uani 1 1 d . U . . .
N4 N 0.5893(2) 0.3619(14) 0.1350(5) 0.076(3) Uani 1 1 d . U . . .
N5 N 0.77816(15) 0.3642(9) 0.3226(4) 0.037(2) Uani 1 1 d . U . . .
N6 N 0.75686(15) 0.3634(8) 0.3467(4) 0.032(2) Uani 1 1 d . U . . .
N7 N 0.64715(16) 0.4867(9) 0.3534(4) 0.041(2) Uani 1 1 d . U . . .
N8 N 0.54402(17) 0.3587(11) 0.6938(4) 0.044(2) Uani 1 1 d . U . . .
N9 N 0.54952(17) 0.3577(9) 0.4969(4) 0.039(2) Uani 1 1 d . U . . .
N10 N 0.5609(2) 0.3581(17) -0.0121(5) 0.083(4) Uani 1 1 d . U . . .
N11 N 0.63526(18) 0.1402(11) 0.0817(4) 0.050(3) Uani 1 1 d . U . . .
N12 N 0.82465(16) 0.1406(9) 0.3714(4) 0.039(2) Uani 1 1 d . U . . .
N13 N 0.75039(15) 0.1414(8) 0.4662(4) 0.033(2) Uani 1 1 d . U . . .
C1 C 0.6013(3) 0.4342(15) 0.6485(6) 0.067(5) Uani 1 1 d . U . . .
H1 H 0.6020 0.4529 0.6855 0.081 Uiso 1 1 calc R . . . .
C2 C 0.6158(3) 0.4765(15) 0.6104(6) 0.065(4) Uani 1 1 d . U . . .
H2 H 0.6284 0.5258 0.6157 0.078 Uiso 1 1 calc R . . . .
C3 C 0.6080(2) 0.4307(13) 0.5618(5) 0.050(3) Uani 1 1 d . U . . .
C4 C 0.6170(2) 0.4499(11) 0.5066(5) 0.039(3) Uani 1 1 d . U . . .
C5 C 0.6365(3) 0.5110(16) 0.4977(7) 0.084(5) Uani 1 1 d . U . . .
H5 H 0.6436 0.5460 0.5276 0.100 Uiso 1 1 calc R . . . .
C6 C 0.6461(3) 0.5243(14) 0.4488(6) 0.067(4) Uani 1 1 d . U . . .
H6 H 0.6593 0.5695 0.4452 0.081 Uiso 1 1 calc R . . . .
C7 C 0.6370(2) 0.4736(11) 0.4044(5) 0.041(3) Uani 1 1 d . U . . .
C8 C 0.6178(3) 0.4131(15) 0.4116(6) 0.070(4) Uani 1 1 d . U . . .
H8 H 0.6107 0.3792 0.3814 0.084 Uiso 1 1 calc R . . . .
C9 C 0.6077(3) 0.3985(14) 0.4644(6) 0.067(4) Uani 1 1 d . U . . .
H9 H 0.5946 0.3526 0.4688 0.081 Uiso 1 1 calc R . . . .
C10 C 0.5548(3) 0.4363(19) 0.1257(8) 0.100(5) Uani 1 1 d . U . . .
H10 H 0.5396 0.4495 0.1133 0.120 Uiso 1 1 calc R . . . .
C11 C 0.5655(3) 0.492(2) 0.1700(8) 0.101(5) Uani 1 1 d . U . . .
H11 H 0.5596 0.5515 0.1910 0.121 Uiso 1 1 calc R . . . .
C12 C 0.5866(3) 0.4389(18) 0.1751(7) 0.081(4) Uani 1 1 d . U . . .
C13 C 0.6035(3) 0.4535(16) 0.2202(6) 0.071(4) Uani 1 1 d . U . . .
C14 C 0.5981(3) 0.5261(15) 0.2618(6) 0.073(4) Uani 1 1 d . U . . .
H14 H 0.5845 0.5698 0.2598 0.087 Uiso 1 1 calc R . . . .
C15 C 0.6123(2) 0.5355(14) 0.3061(6) 0.066(4) Uani 1 1 d . U . . .
H15 H 0.6079 0.5797 0.3360 0.079 Uiso 1 1 calc R . . . .
C16 C 0.6334(2) 0.4788(12) 0.3063(5) 0.044(3) Uani 1 1 d . U . . .
C17 C 0.6390(2) 0.4144(13) 0.2643(6) 0.056(4) Uani 1 1 d . U . . .
H17 H 0.6533 0.3766 0.2643 0.067 Uiso 1 1 calc R . . . .
C18 C 0.6245(2) 0.4018(15) 0.2216(6) 0.069(4) Uani 1 1 d . U . . .
H18 H 0.6291 0.3564 0.1922 0.082 Uiso 1 1 calc R . . . .
C19 C 0.7770(2) 0.4299(12) 0.2785(5) 0.043(3) Uani 1 1 d . U . . .
H19 H 0.7892 0.4430 0.2539 0.052 Uiso 1 1 calc R . . . .
C20 C 0.7557(2) 0.4738(12) 0.2753(5) 0.043(3) Uani 1 1 d . U . . .
H20 H 0.7504 0.5239 0.2486 0.052 Uiso 1 1 calc R . . . .
C21 C 0.7431(2) 0.4325(11) 0.3182(5) 0.039(3) Uani 1 1 d . U . . .
C22 C 0.7183(2) 0.4502(10) 0.3310(5) 0.033(3) Uani 1 1 d . U . . .
C23 C 0.7057(2) 0.5214(13) 0.3008(6) 0.059(4) Uani 1 1 d . U . . .
H23 H 0.7131 0.5625 0.2732 0.071 Uiso 1 1 calc R . . . .
C24 C 0.6823(2) 0.5363(14) 0.3087(6) 0.068(4) Uani 1 1 d . U . . .
H24 H 0.6741 0.5876 0.2869 0.082 Uiso 1 1 calc R . . . .
C25 C 0.6711(2) 0.4785(11) 0.3472(5) 0.037(3) Uani 1 1 d . U . . .
C26 C 0.6838(2) 0.4113(14) 0.3794(6) 0.065(4) Uani 1 1 d . U . . .
H26 H 0.6768 0.3720 0.4080 0.078 Uiso 1 1 calc R . . . .
C27 C 0.7071(2) 0.4004(14) 0.3702(6) 0.066(4) Uani 1 1 d . U . . .
H27 H 0.7156 0.3538 0.3938 0.079 Uiso 1 1 calc R . . . .
C28 C 0.5268(2) 0.3104(12) 0.7232(5) 0.049(3) Uani 1 1 d . U . . .
C29 C 0.5097(3) 0.3772(14) 0.7466(7) 0.068(4) Uani 1 1 d . U . . .
H29 H 0.4973 0.3431 0.7650 0.081 Uiso 1 1 calc R . . . .
C30 C 0.5109(3) 0.4880(15) 0.7433(7) 0.073(4) Uani 1 1 d . U . . .
C31 C 0.5292(2) 0.5376(15) 0.7134(6) 0.064(4) Uani 1 1 d . U . . .
H31 H 0.5304 0.6162 0.7099 0.076 Uiso 1 1 calc R . . . .
C32 C 0.5445(3) 0.4694(14) 0.6907(6) 0.058(4) Uani 1 1 d . U . . .
H32 H 0.5567 0.5025 0.6709 0.069 Uiso 1 1 calc R . . . .
C33 C 0.4935(4) 0.5633(17) 0.7696(10) 0.133(9) Uani 1 1 d . U . . .
H33A H 0.4987 0.6408 0.7670 0.199 Uiso 1 1 calc GR . . . .
H33B H 0.4919 0.5426 0.8074 0.199 Uiso 1 1 calc GR . . . .
H33C H 0.4787 0.5554 0.7514 0.199 Uiso 1 1 calc GR . . . .
C34 C 0.5324(2) 0.3113(11) 0.4686(5) 0.045(3) Uani 1 1 d . U . . .
C35 C 0.5167(2) 0.3744(11) 0.4419(5) 0.044(3) Uani 1 1 d . U . . .
H35 H 0.5048 0.3385 0.4224 0.053 Uiso 1 1 calc R . . . .
C36 C 0.5177(2) 0.4929(11) 0.4425(6) 0.047(3) Uani 1 1 d . U . . .
C37 C 0.5356(2) 0.5401(13) 0.4716(6) 0.053(4) Uani 1 1 d . U . . .
H37 H 0.5375 0.6187 0.4722 0.064 Uiso 1 1 calc R . . . .
C38 C 0.5506(2) 0.4719(12) 0.4997(6) 0.049(3) Uani 1 1 d . U . . .
H38 H 0.5621 0.5054 0.5216 0.059 Uiso 1 1 calc R . . . .
C39 C 0.5019(3) 0.5656(13) 0.4130(6) 0.062(4) Uani 1 1 d . U . . .
H39A H 0.5073 0.5741 0.3760 0.094 Uiso 1 1 calc GR . . . .
H39B H 0.5013 0.6389 0.4303 0.094 Uiso 1 1 calc GR . . . .
H39C H 0.4866 0.5325 0.4129 0.094 Uiso 1 1 calc GR . . . .
C40 C 0.5618(3) 0.471(2) -0.0103(8) 0.090(4) Uani 1 1 d . U . . .
C41 C 0.5593(3) 0.536(2) -0.0553(8) 0.102(5) Uani 1 1 d . U . . .
H41 H 0.5591 0.6146 -0.0511 0.122 Uiso 1 1 calc R . . . .
C42 C 0.5570(3) 0.494(2) -0.1050(8) 0.097(5) Uani 1 1 d . U . . .
C43 C 0.5547(3) 0.377(2) -0.1068(7) 0.093(5) Uani 1 1 d . U . . .
H43 H 0.5512 0.3420 -0.1399 0.112 Uiso 1 1 calc R . . . .
C44 C 0.5577(2) 0.3112(16) -0.0606(6) 0.076(4) Uani 1 1 d . U . . .
C45 C 0.5561(5) 0.565(2) -0.1563(8) 0.148(10) Uani 1 1 d . U . . .
H45A H 0.5637 0.5253 -0.1856 0.222 Uiso 1 1 calc GR . . . .
H45B H 0.5641 0.6361 -0.1499 0.222 Uiso 1 1 calc GR . . . .
H45C H 0.5401 0.5798 -0.1659 0.222 Uiso 1 1 calc GR . . . .
C46 C 0.6538(2) 0.1885(11) 0.0572(5) 0.040(3) Uani 1 1 d . U . . .
C47 C 0.6709(2) 0.1242(12) 0.0355(5) 0.039(3) Uani 1 1 d . U . . .
H47 H 0.6834 0.1597 0.0181 0.047 Uiso 1 1 calc R . . . .
C48 C 0.6704(2) 0.0104(13) 0.0383(5) 0.047(3) Uani 1 1 d . U . . .
C49 C 0.6509(2) -0.0368(14) 0.0636(5) 0.055(3) Uani 1 1 d . U . . .
H49 H 0.6493 -0.1156 0.0659 0.066 Uiso 1 1 calc R . . . .
C50 C 0.6341(3) 0.0318(15) 0.0850(6) 0.059(3) Uani 1 1 d . U . . .
H50 H 0.6214 -0.0011 0.1028 0.070 Uiso 1 1 calc R . . . .
C51 C 0.6891(3) -0.0616(13) 0.0166(6) 0.062(4) Uani 1 1 d . U . . .
H51A H 0.6960 -0.0255 -0.0148 0.093 Uiso 1 1 calc GR . . . .
H51B H 0.6827 -0.1340 0.0061 0.093 Uiso 1 1 calc GR . . . .
H51C H 0.7008 -0.0726 0.0443 0.093 Uiso 1 1 calc GR . . . .
C52 C 0.8438(2) 0.1897(11) 0.3946(5) 0.045(3) Uani 1 1 d . U . . .
C53 C 0.8613(2) 0.1228(11) 0.4145(5) 0.039(3) Uani 1 1 d . U . . .
H53 H 0.8746 0.1567 0.4291 0.046 Uiso 1 1 calc R . . . .
C54 C 0.8596(2) 0.0074(11) 0.4134(5) 0.042(3) Uani 1 1 d . U . . .
C55 C 0.8407(2) -0.0371(12) 0.3902(5) 0.045(3) Uani 1 1 d . U . . .
H55 H 0.8394 -0.1160 0.3880 0.054 Uiso 1 1 calc R . . . .
C56 C 0.8234(2) 0.0284(11) 0.3697(5) 0.044(3) Uani 1 1 d . U . . .
H56 H 0.8104 -0.0061 0.3540 0.052 Uiso 1 1 calc R . . . .
C57 C 0.8785(2) -0.0636(12) 0.4356(6) 0.056(4) Uani 1 1 d . U . . .
H57A H 0.8910 -0.0684 0.4094 0.083 Uiso 1 1 calc GR . . . .
H57B H 0.8727 -0.1386 0.4431 0.083 Uiso 1 1 calc GR . . . .
H57C H 0.8843 -0.0303 0.4689 0.083 Uiso 1 1 calc GR . . . .
C58 C 0.7506(2) 0.0282(11) 0.4636(5) 0.044(3) Uani 1 1 d . U . . .
H58 H 0.7536 -0.0066 0.4300 0.053 Uiso 1 1 calc R . . . .
C59 C 0.7467(3) -0.0361(13) 0.5067(6) 0.065(4) Uani 1 1 d . U . . .
H59 H 0.7477 -0.1148 0.5032 0.078 Uiso 1 1 calc R . . . .
C60 C 0.7414(4) 0.0090(14) 0.5559(7) 0.085(6) Uani 1 1 d . U . . .
C61 C 0.7419(3) 0.1256(13) 0.5594(7) 0.074(5) Uani 1 1 d . U . . .
H61 H 0.7394 0.1609 0.5931 0.089 Uiso 1 1 calc R . . . .
C62 C 0.7457(2) 0.1873(11) 0.5160(5) 0.041(3) Uani 1 1 d . U . . .
C63 C 0.7357(5) -0.0640(17) 0.6057(8) 0.158(12) Uani 1 1 d . U . . .
H63A H 0.7228 -0.1134 0.5972 0.237 Uiso 1 1 calc GR . . . .
H63B H 0.7316 -0.0158 0.6359 0.237 Uiso 1 1 calc GR . . . .
H63C H 0.7491 -0.1089 0.6153 0.237 Uiso 1 1 calc GR . . . .
P1 P 0.4969(6) 0.2500 0.0922(14) 0.168(7) Uani 0.5 2 d S TU P . .
F1 F 0.5087(9) 0.2500 0.037(2) 0.190(10) Uani 0.5 2 d S TU P . .
F2 F 0.4743(9) 0.2500 0.063(2) 0.182(9) Uani 0.5 2 d S TU P . .
F3 F 0.4835(9) 0.2500 0.140(2) 0.182(9) Uani 0.5 2 d S TU P . .
F4 F 0.5161(9) 0.2500 0.124(2) 0.179(9) Uani 0.5 2 d S TU P . .
F5 F 0.4968(6) 0.374(3) 0.0819(14) 0.183(8) Uani 0.5 1 d . U . . .
P2 P 0.5101(3) 0.7500 0.0970(8) 0.115(5) Uani 0.5 2 d S TU P . .
F6 F 0.4929(6) 0.7500 0.0444(14) 0.123(8) Uani 0.5 2 d S TU P . .
F7 F 0.5006(5) 0.848(3) 0.1197(12) 0.160(8) Uani 0.5 1 d . U . . .
F8 F 0.5274(6) 0.7500 0.1427(15) 0.125(8) Uani 0.5 2 d S TU P . .
F9 F 0.5237(5) 0.661(2) 0.0656(11) 0.144(7) Uani 0.5 1 d . U . . .
P3 P 0.39530(16) 0.7500 0.2014(3) 0.095(2) Uani 1 2 d S TU P . .
F10 F 0.4029(3) 0.7500 0.1398(5) 0.089(4) Uani 1 2 d S TU P . .
F11 F 0.4204(3) 0.7500 0.2193(6) 0.137(6) Uani 1 2 d S TU P . .
F12 F 0.3876(3) 0.7500 0.2636(7) 0.142(6) Uani 1 2 d S TU P . .
F13 F 0.3689(3) 0.7500 0.1829(7) 0.147(6) Uani 1 2 d S TU P . .
F14 F 0.3940(3) 0.6201(12) 0.2017(5) 0.152(4) Uani 1 1 d . U . . .
P4 P 0.44362(16) 0.2500 0.4021(3) 0.059(2) Uani 0.75 2 d S TU P . .
F15 F 0.4412(4) 0.2500 0.3396(7) 0.099(6) Uani 0.75 2 d S TU P . .
F16 F 0.4600(3) 0.3474(15) 0.4020(6) 0.140(5) Uani 0.75 1 d . U . . .
F17 F 0.4268(3) 0.3500(14) 0.4000(6) 0.132(5) Uani 0.75 1 d . U . . .
F18 F 0.4408(5) 0.2500 0.4639(8) 0.114(6) Uani 0.75 2 d S TU P . .
P5 P 0.45020(15) 0.2500 0.6735(5) 0.077(3) Uani 0.75 2 d S TU P . .
F19 F 0.4509(4) 0.2500 0.6066(10) 0.121(6) Uani 0.75 2 d S TU P . .
F20 F 0.4231(3) 0.2500 0.6734(10) 0.111(6) Uani 0.75 2 d S TU P . .
F21 F 0.4506(4) 0.2500 0.7326(11) 0.145(7) Uani 0.75 2 d S TU P . .
F22 F 0.4774(3) 0.2500 0.6698(8) 0.082(5) Uani 0.75 2 d S TU P . .
F23 F 0.4495(3) 0.3754(13) 0.6646(7) 0.122(4) Uani 0.75 1 d . U . . .
P6 P 0.29257(12) 0.2500 0.8337(3) 0.0664(17) Uani 1 2 d S TU P . .
F24 F 0.2986(3) 0.2500 0.7711(5) 0.086(4) Uani 1 2 d S TU P . .
F25 F 0.27389(19) 0.1568(9) 0.8246(4) 0.101(3) Uani 1 1 d . U . . .
F26 F 0.2874(2) 0.2500 0.8965(5) 0.086(4) Uani 1 2 d S TU P . .
F27 F 0.3112(2) 0.3448(10) 0.8415(4) 0.115(4) Uani 1 1 d . U . . .
P7 P 0.4049(2) 0.2500 0.9574(7) 0.077(4) Uani 0.5 2 d DS TU P . .
F28 F 0.3907(6) 0.2500 0.8905(11) 0.127(8) Uani 0.5 2 d DS TU P . .
F29 F 0.3785(5) 0.2500 0.9716(15) 0.117(7) Uani 0.5 2 d S TU P . .
F30 F 0.4055(5) 0.2500 1.0119(15) 0.105(6) Uani 0.5 2 d S TU P . .
F31 F 0.4288(5) 0.2500 0.9445(16) 0.119(8) Uani 0.5 2 d S TU P . .
F32 F 0.4024(4) 0.3702(19) 0.9624(11) 0.117(5) Uani 0.5 1 d . U . . .
P8 P 0.71737(11) 0.2500 0.9005(3) 0.0570(15) Uani 1 2 d S TU P . .
F33 F 0.6952(3) 0.2500 0.8642(7) 0.101(4) Uani 1 2 d S TU P . .
F34 F 0.7079(2) 0.3489(10) 0.9353(5) 0.125(4) Uani 1 1 d . U . . .
F35 F 0.7411(2) 0.2500 0.9316(6) 0.091(4) Uani 1 2 d S TU P . .
F36 F 0.7276(2) 0.1539(9) 0.8643(5) 0.118(4) Uani 1 1 d . U . . .
N14 N 0.4309(5) 0.7500 0.6210(11) 0.138(11) Uani 1 2 d DS TU P . .
C64 C 0.4336(6) 0.7500 0.6679(12) 0.18(2) Uani 1 2 d DS TU P . .
C65 C 0.4335(8) 0.7500 0.7272(12) 0.27(4) Uani 1 2 d DS TU P . .
H65A H 0.4176 0.7536 0.7397 0.400 Uiso 0.5 1 d R . . A -1
H65B H 0.4420 0.8149 0.7407 0.400 Uiso 0.5 1 d R . . A -1
H65C H 0.4407 0.6815 0.7406 0.400 Uiso 0.5 1 d R . . A -1
N15 N 0.3080(5) 0.7500 0.5078(12) 0.123(10) Uani 1 2 d S TU P . .
C66 C 0.3196(5) 0.7500 0.4737(14) 0.106(11) Uani 1 2 d S TU P . .
C67 C 0.3385(6) 0.7500 0.4265(14) 0.151(15) Uani 1 2 d S TU P . .
H67A H 0.3414 0.8268 0.4149 0.226 Uiso 0.5 1 calc GR . . B -1
H67B H 0.3327 0.7065 0.3960 0.226 Uiso 0.5 1 calc GR . . B -1
H67C H 0.3527 0.7167 0.4397 0.226 Uiso 0.5 1 calc GR . . B -1

loop_
_atom_site_aniso_label
_atom_site_aniso_U_11
_atom_site_aniso_U_22
_atom_site_aniso_U_33
_atom_site_aniso_U_23
_atom_site_aniso_U_13
_atom_site_aniso_U_12
Pd1 0.0387(9) 0.0814(12) 0.0236(8) 0.000 0.0008(6) 0.000
Pd2 0.0280(7) 0.0542(10) 0.0307(8) 0.000 -0.0013(6) 0.000
Pd3 0.0254(9) 0.221(3) 0.0345(10) 0.000 -0.0050(7) 0.000
Pd4 0.0232(8) 0.1451(18) 0.0284(9) 0.000 0.0008(6) 0.000
Pd5 0.0211(7) 0.0428(9) 0.0479(10) 0.000 -0.0002(6) 0.000
Pd6 0.0254(7) 0.0360(8) 0.0366(8) 0.000 -0.0029(6) 0.000
N1 0.039(5) 0.072(7) 0.028(4) -0.008(4) -0.003(4) -0.008(5)
N2 0.032(5) 0.061(6) 0.034(4) -0.005(4) -0.004(3) 0.001(4)
N3 0.052(5) 0.144(7) 0.060(6) -0.004(5) -0.007(4) 0.017(5)
N4 0.046(5) 0.125(7) 0.057(6) -0.010(5) -0.004(4) 0.014(5)
N5 0.021(4) 0.048(6) 0.040(5) 0.006(4) -0.001(3) 0.005(4)
N6 0.022(4) 0.031(5) 0.042(5) 0.005(4) -0.002(3) 0.003(3)
N7 0.031(4) 0.051(6) 0.041(4) 0.002(4) 0.002(3) 0.004(4)
N8 0.033(5) 0.074(6) 0.024(5) -0.002(5) -0.008(4) -0.004(4)
N9 0.037(5) 0.051(5) 0.030(5) -0.004(4) -0.002(4) -0.005(4)
N10 0.030(6) 0.175(9) 0.044(5) -0.022(5) -0.006(5) 0.015(7)
N11 0.034(5) 0.091(6) 0.026(6) 0.014(5) -0.005(4) -0.014(4)
N12 0.026(4) 0.038(4) 0.053(6) -0.003(4) -0.003(4) 0.002(4)
N13 0.026(5) 0.031(4) 0.040(5) 0.007(3) -0.009(4) -0.001(4)
C1 0.061(8) 0.103(10) 0.039(6) -0.015(6) -0.003(5) -0.031(8)
C2 0.054(7) 0.090(10) 0.051(6) -0.009(6) -0.002(5) -0.022(7)
C3 0.038(6) 0.069(8) 0.042(5) -0.004(4) -0.001(4) -0.006(6)
C4 0.031(5) 0.049(7) 0.038(5) -0.003(4) -0.004(4) 0.004(5)
C5 0.079(7) 0.107(9) 0.065(6) -0.020(5) 0.016(5) -0.042(6)
C6 0.062(6) 0.083(8) 0.057(5) -0.017(5) 0.013(4) -0.031(6)
C7 0.037(5) 0.043(7) 0.044(5) 0.002(4) 0.004(4) 0.000(5)
C8 0.069(6) 0.089(8) 0.053(6) -0.010(5) 0.006(4) -0.035(6)
C9 0.067(7) 0.084(8) 0.051(5) -0.009(5) 0.001(4) -0.032(6)
C10 0.071(6) 0.146(9) 0.082(7) -0.010(7) -0.007(5) 0.024(6)
C11 0.070(6) 0.142(9) 0.091(8) -0.016(7) -0.010(5) 0.028(6)
C12 0.057(6) 0.120(8) 0.067(6) -0.013(6) -0.006(5) 0.020(5)
C13 0.051(5) 0.100(8) 0.062(6) -0.008(5) -0.001(4) 0.019(5)
C14 0.056(6) 0.101(8) 0.062(6) -0.010(5) -0.010(5) 0.025(6)
C15 0.049(5) 0.088(8) 0.060(6) -0.009(6) -0.005(4) 0.022(5)
C16 0.035(5) 0.057(8) 0.041(5) 0.003(5) 0.003(4) 0.001(5)
C17 0.044(6) 0.072(9) 0.052(6) -0.007(6) -0.002(5) 0.016(6)
C18 0.051(5) 0.099(8) 0.056(6) -0.013(6) -0.002(4) 0.020(5)
C19 0.027(5) 0.062(8) 0.041(6) 0.014(5) 0.000(4) 0.003(5)
C20 0.030(5) 0.056(8) 0.044(6) 0.020(6) -0.002(4) 0.007(5)
C21 0.032(4) 0.042(7) 0.042(6) 0.010(5) -0.001(4) 0.004(4)
C22 0.033(4) 0.034(6) 0.034(6) 0.005(5) -0.002(4) -0.002(4)
C23 0.041(5) 0.069(7) 0.067(7) 0.036(6) 0.008(4) 0.009(5)
C24 0.047(5) 0.084(8) 0.074(7) 0.039(6) 0.013(4) 0.012(5)
C25 0.033(4) 0.046(7) 0.033(6) 0.001(5) 0.005(3) 0.002(4)
C26 0.044(5) 0.085(8) 0.066(7) 0.033(6) 0.012(4) 0.009(5)
C27 0.046(5) 0.082(8) 0.070(7) 0.039(6) 0.009(4) 0.008(5)
C28 0.046(6) 0.062(7) 0.040(7) -0.007(5) 0.007(5) -0.002(5)
C29 0.047(7) 0.075(7) 0.080(10) -0.017(7) 0.023(7) -0.003(6)
C30 0.060(7) 0.075(7) 0.083(10) -0.018(7) 0.013(7) -0.003(6)
C31 0.052(7) 0.076(7) 0.063(9) -0.013(6) -0.005(6) -0.004(6)
C32 0.054(7) 0.073(6) 0.046(8) -0.001(5) -0.001(6) -0.004(5)
C33 0.107(13) 0.086(11) 0.21(2) -0.025(12) 0.082(15) 0.002(10)
C34 0.042(6) 0.047(6) 0.046(7) 0.002(5) -0.007(5) -0.003(5)
C35 0.038(6) 0.040(5) 0.053(8) 0.003(5) -0.009(5) -0.005(4)
C36 0.047(6) 0.039(5) 0.056(8) 0.002(5) -0.007(5) -0.001(5)
C37 0.053(7) 0.047(6) 0.060(8) -0.001(5) -0.009(6) -0.007(5)
C38 0.043(6) 0.051(5) 0.053(8) -0.001(5) -0.002(6) -0.007(5)
C39 0.060(8) 0.055(8) 0.072(10) 0.009(7) -0.019(7) 0.003(7)
C40 0.030(8) 0.172(9) 0.067(8) -0.027(6) -0.001(7) 0.016(8)
C41 0.078(12) 0.154(10) 0.074(8) -0.029(7) -0.017(8) 0.013(9)
C42 0.083(12) 0.137(10) 0.071(8) -0.020(7) -0.016(7) 0.014(9)
C43 0.096(13) 0.139(10) 0.045(7) -0.018(7) -0.021(7) 0.014(9)
C44 0.038(7) 0.147(10) 0.044(6) -0.014(6) -0.010(5) 0.014(7)
C45 0.22(3) 0.135(14) 0.085(10) -0.011(10) -0.038(12) -0.005(15)
C46 0.029(5) 0.070(6) 0.022(6) 0.014(5) -0.004(4) -0.004(4)
C47 0.030(5) 0.062(6) 0.025(6) 0.013(5) 0.002(5) -0.012(4)
C48 0.044(6) 0.062(6) 0.037(7) 0.015(5) 0.000(5) -0.012(5)
C49 0.052(6) 0.080(7) 0.032(7) 0.020(6) -0.004(5) -0.021(5)
C50 0.047(6) 0.089(6) 0.040(8) 0.016(6) -0.004(5) -0.020(5)
C51 0.061(7) 0.061(8) 0.065(10) 0.012(7) 0.002(7) -0.004(6)
C52 0.027(5) 0.050(6) 0.059(8) -0.002(5) -0.004(5) 0.001(4)
C53 0.027(5) 0.046(5) 0.043(7) -0.004(5) 0.005(5) 0.004(4)
C54 0.030(5) 0.044(5) 0.050(8) -0.006(5) 0.003(5) 0.005(4)
C55 0.035(5) 0.041(6) 0.058(8) -0.005(5) -0.002(5) 0.006(4)
C56 0.035(6) 0.037(5) 0.059(8) -0.007(5) -0.001(5) 0.004(4)
C57 0.035(6) 0.051(8) 0.080(10) -0.004(7) -0.005(6) 0.009(6)
C58 0.060(9) 0.031(5) 0.042(6) 0.005(4) -0.010(5) -0.002(5)
C59 0.107(12) 0.036(6) 0.052(6) 0.014(5) 0.004(7) -0.004(7)
C60 0.154(17) 0.046(6) 0.055(7) 0.010(5) 0.017(8) -0.013(7)
C61 0.120(14) 0.046(6) 0.055(7) 0.008(5) 0.017(7) -0.009(7)
C62 0.037(7) 0.042(6) 0.044(5) 0.003(4) -0.004(5) -0.015(5)
C63 0.34(4) 0.073(11) 0.065(10) 0.015(8) 0.059(14) -0.027(15)
P1 0.163(9) 0.163(10) 0.179(9) 0.000 -0.005(6) 0.000
F1 0.187(12) 0.194(13) 0.191(10) 0.000 0.000(7) 0.000
F2 0.177(10) 0.181(13) 0.188(11) 0.000 -0.007(7) 0.000
F3 0.178(11) 0.181(13) 0.188(10) 0.000 -0.001(7) 0.000
F4 0.173(10) 0.179(13) 0.185(11) 0.000 -0.005(7) 0.000
F5 0.174(11) 0.176(9) 0.197(11) 0.004(6) -0.006(8) -0.001(6)
P2 0.095(7) 0.134(8) 0.116(7) 0.000 0.001(6) 0.000
F6 0.112(10) 0.133(11) 0.124(10) 0.000 -0.001(7) 0.000
F7 0.158(11) 0.167(10) 0.154(10) -0.021(7) -0.016(8) 0.027(7)
F8 0.116(10) 0.135(11) 0.124(10) 0.000 -0.004(7) 0.000
F9 0.136(10) 0.152(10) 0.144(10) -0.011(7) -0.005(7) 0.015(7)
P3 0.131(6) 0.098(5) 0.055(4) 0.000 -0.037(4) 0.000
F10 0.114(9) 0.095(9) 0.059(6) 0.000 -0.043(5) 0.000
F11 0.140(8) 0.211(15) 0.059(8) 0.000 -0.051(6) 0.000
F12 0.165(12) 0.190(15) 0.071(7) 0.000 -0.027(6) 0.000
F13 0.138(8) 0.212(16) 0.091(10) 0.000 -0.034(7) 0.000
F14 0.222(11) 0.124(7) 0.109(8) 0.017(5) -0.019(7) -0.009(6)
P4 0.087(6) 0.039(4) 0.052(4) 0.000 -0.017(4) 0.000
F15 0.133(14) 0.098(12) 0.067(7) 0.000 -0.024(7) 0.000
F16 0.194(10) 0.146(10) 0.080(9) 0.022(7) -0.036(8) -0.063(8)
F17 0.196(10) 0.102(9) 0.099(9) 0.014(7) -0.010(8) 0.041(8)
F18 0.212(18) 0.058(10) 0.070(7) 0.000 -0.006(7) 0.000
P5 0.050(4) 0.062(5) 0.119(7) 0.000 0.022(4) 0.000
F19 0.097(11) 0.128(14) 0.137(8) 0.000 0.009(7) 0.000
F20 0.065(7) 0.087(12) 0.181(14) 0.000 0.019(7) 0.000
F21 0.092(11) 0.213(18) 0.131(8) 0.000 0.028(7) 0.000
F22 0.061(6) 0.079(11) 0.106(11) 0.000 0.021(6) 0.000
F23 0.088(8) 0.091(6) 0.187(11) 0.006(6) 0.046(8) 0.008(5)
P6 0.088(4) 0.057(4) 0.054(4) 0.000 -0.002(3) 0.000
F24 0.115(10) 0.080(9) 0.064(6) 0.000 0.005(6) 0.000
F25 0.118(7) 0.088(7) 0.096(7) -0.009(5) 0.003(6) -0.028(6)
F26 0.090(9) 0.103(10) 0.065(6) 0.000 -0.008(5) 0.000
F27 0.129(8) 0.105(7) 0.110(7) -0.031(6) 0.015(6) -0.029(6)
P7 0.059(6) 0.044(6) 0.127(10) 0.000 -0.013(7) 0.000
F28 0.119(15) 0.108(19) 0.155(12) 0.000 -0.014(10) 0.000
F29 0.080(8) 0.102(15) 0.170(15) 0.000 -0.008(9) 0.000
F30 0.078(11) 0.091(14) 0.145(11) 0.000 -0.003(9) 0.000
F31 0.081(8) 0.103(17) 0.172(17) 0.000 0.003(9) 0.000
F32 0.086(10) 0.080(7) 0.185(14) -0.003(6) -0.036(9) -0.002(6)
P8 0.066(4) 0.040(3) 0.065(4) 0.000 0.005(3) 0.000
F33 0.101(8) 0.072(9) 0.131(10) 0.000 -0.033(7) 0.000
F34 0.108(8) 0.116(8) 0.149(9) -0.062(7) -0.009(7) 0.036(6)
F35 0.080(7) 0.078(9) 0.115(9) 0.000 -0.013(6) 0.000
F36 0.139(8) 0.088(7) 0.126(8) -0.036(6) -0.012(6) 0.040(6)
N14 0.15(2) 0.17(3) 0.100(17) 0.000 0.028(18) 0.000
C64 0.09(2) 0.35(7) 0.104(17) 0.000 0.032(18) 0.000
C65 0.16(4) 0.54(11) 0.099(18) 0.000 0.030(19) 0.000
N15 0.097(19) 0.17(3) 0.10(2) 0.000 -0.003(13) 0.000
C66 0.076(18) 0.15(3) 0.09(2) 0.000 -0.018(12) 0.000
C67 0.10(2) 0.23(4) 0.12(2) 0.000 0.012(17) 0.000

loop_
_atom_type_symbol
_atom_type_description
_atom_type_scat_dispersion_real
_atom_type_scat_dispersion_imag
_atom_type_scat_source
C C 0.0033 0.0016 'International Tables Vol C Tables 4.2.6.8 and 6.1.1.4'
H H 0.0000 0.0000 'International Tables Vol C Tables 4.2.6.8 and 6.1.1.4'
F F 0.0171 0.0103 'International Tables Vol C Tables 4.2.6.8 and 6.1.1.4'
N N 0.0061 0.0033 'International Tables Vol C Tables 4.2.6.8 and 6.1.1.4'
P P 0.1023 0.0942 'International Tables Vol C Tables 4.2.6.8 and 6.1.1.4'
Pd Pd -0.9988 1.0072 'International Tables Vol C Tables 4.2.6.8 and 6.1.1.4'

loop_
_geom_angle_atom_site_label_1
_geom_angle_atom_site_label_2
_geom_angle_atom_site_label_3
_geom_angle
_geom_angle_site_symmetry_1
_geom_angle_site_symmetry_3
N1 Pd1 Pd2 62.9(3) 7_565 .
N1 Pd1 Pd2 62.9(3) . .
N1 Pd1 N1 87.2(7) 7_565 .
N1 Pd1 N8 176.9(5) . 7_565
N1 Pd1 N8 95.9(5) 7_565 7_565
N1 Pd1 N8 176.9(5) 7_565 .
N1 Pd1 N8 95.9(5) . .
N8 Pd1 Pd2 118.6(3) . .
N8 Pd1 Pd2 118.6(3) 7_565 .
N8 Pd1 N8 81.0(7) 7_565 .
N2 Pd2 Pd1 64.5(3) . .
N2 Pd2 Pd1 64.5(3) 7_565 .
N2 Pd2 N2 83.8(6) . 7_565
N2 Pd2 N9 98.2(4) 7_565 7_565
N2 Pd2 N9 98.2(4) . .
N2 Pd2 N9 176.4(4) 7_565 .
N2 Pd2 N9 176.4(4) . 7_565
N9 Pd2 Pd1 113.6(3) . .
N9 Pd2 Pd1 113.6(3) 7_565 .
N9 Pd2 N9 79.7(6) . 7_565
N3 Pd3 Pd4 62.2(4) 7_565 .
N3 Pd3 Pd4 62.2(4) . .
N3 Pd3 N3 86.3(9) 7_565 .
N3 Pd3 N10 96.0(7) 7_565 7_565
N3 Pd3 N10 177.7(7) . 7_565
N3 Pd3 N10 177.7(7) 7_565 .
N3 Pd3 N10 96.0(7) . .
N10 Pd3 Pd4 119.0(4) 7_565 .
N10 Pd3 Pd4 119.0(4) . .
N10 Pd3 N10 81.7(10) . 7_565
N4 Pd4 Pd3 64.5(4) 7_565 .
N4 Pd4 Pd3 64.5(4) . .
N4 Pd4 N4 85.0(9) 7_565 .
N4 Pd4 N11 176.6(5) . .
N4 Pd4 N11 96.6(6) 7_565 .
N4 Pd4 N11 176.6(5) 7_565 7_565
N4 Pd4 N11 96.6(6) . 7_565
N11 Pd4 Pd3 113.4(3) 7_565 .
N11 Pd4 Pd3 113.4(3) . .
N11 Pd4 N11 81.6(7) . 7_565
N5 Pd5 Pd6 63.0(3) . .
N5 Pd5 Pd6 63.0(3) 7_565 .
N5 Pd5 N5 86.6(6) . 7_565
N5 Pd5 N12 95.8(4) 7_565 .
N5 Pd5 N12 95.8(4) . 7_565
N5 Pd5 N12 177.1(4) 7_565 7_565
N5 Pd5 N12 177.1(4) . .
N12 Pd5 Pd6 116.8(3) 7_565 .
N12 Pd5 Pd6 116.8(3) . .
N12 Pd5 N12 81.7(6) 7_565 .
N6 Pd6 Pd5 64.4(3) 7_565 .
N6 Pd6 Pd5 64.4(3) . .
N6 Pd6 N6 85.3(6) 7_565 .
N13 Pd6 Pd5 115.9(3) . .
N13 Pd6 Pd5 115.9(3) 7_565 .
N13 Pd6 N6 177.8(4) 7_565 7_565
N13 Pd6 N6 96.8(4) . 7_565
N13 Pd6 N6 96.8(4) 7_565 .
N13 Pd6 N6 177.8(4) . .
N13 Pd6 N13 81.1(6) 7_565 .
N2 N1 Pd1 118.6(8) . .
C1 N1 Pd1 132.8(10) . .
C1 N1 N2 107.3(11) . .
N1 N2 Pd2 113.7(8) . .
C3 N2 Pd2 137.4(9) . .
C3 N2 N1 108.6(10) . .
N4 N3 Pd3 119.4(12) . .
C10 N3 Pd3 131.2(12) . .
C10 N3 N4 108.8(15) . .
N3 N4 Pd4 113.7(11) . .
C12 N4 Pd4 139.0(11) . .
C12 N4 N3 107.3(13) . .
N6 N5 Pd5 118.2(7) . .
C19 N5 Pd5 131.6(8) . .
C19 N5 N6 108.2(9) . .
N5 N6 Pd6 114.2(7) . .
C21 N6 Pd6 137.5(8) . .
C21 N6 N5 107.6(9) . .
C7 N7 C16 119.9(10) . .
C25 N7 C7 120.4(10) . .
C25 N7 C16 117.7(10) . .
C28 N8 Pd1 114.5(10) . .
C32 N8 Pd1 127.6(10) . .
C32 N8 C28 117.9(13) . .
C34 N9 Pd2 115.7(9) . .
C34 N9 C38 118.4(12) . .
C38 N9 Pd2 125.9(9) . .
C40 N10 Pd3 128.5(13) . .
C44 N10 Pd3 114.4(15) . .
C44 N10 C40 117.0(17) . .
C46 N11 Pd4 114.2(10) . .
C50 N11 Pd4 126.5(10) . .
C50 N11 C46 119.3(13) . .
C52 N12 Pd5 114.1(8) . .
C56 N12 Pd5 127.3(9) . .
C56 N12 C52 118.6(11) . .
C58 N13 Pd6 127.8(9) . .
C58 N13 C62 116.2(11) . .
C62 N13 Pd6 115.8(8) . .
N1 C1 H1 124.1 . .
N1 C1 C2 111.7(13) . .
C2 C1 H1 124.1 . .
C1 C2 H2 127.6 . .
C1 C2 C3 104.7(13) . .
C3 C2 H2 127.6 . .
N2 C3 C2 107.6(12) . .
N2 C3 C4 123.9(12) . .
C2 C3 C4 128.5(13) . .
C5 C4 C3 121.5(13) . .
C9 C4 C3 120.9(13) . .
C9 C4 C5 117.3(14) . .
C4 C5 H5 118.3 . .
C6 C5 C4 123.5(16) . .
C6 C5 H5 118.3 . .
C5 C6 H6 119.4 . .
C5 C6 C7 121.1(15) . .
C7 C6 H6 119.4 . .
C6 C7 N7 121.1(12) . .
C8 C7 N7 122.0(13) . .
C8 C7 C6 116.9(13) . .
C7 C8 H8 119.2 . .
C7 C8 C9 121.6(14) . .
C9 C8 H8 119.2 . .
C4 C9 C8 119.5(14) . .
C4 C9 H9 120.2 . .
C8 C9 H9 120.2 . .
N3 C10 H10 125.2 . .
N3 C10 C11 109.6(17) . .
C11 C10 H10 125.2 . .
C10 C11 H11 128.0 . .
C12 C11 C10 104.0(18) . .
C12 C11 H11 128.0 . .
N4 C12 C11 110.1(16) . .
N4 C12 C13 123.2(15) . .
C11 C12 C13 126.4(17) . .
C14 C13 C12 118.7(14) . .
C18 C13 C12 123.4(15) . .
C18 C13 C14 117.8(15) . .
C13 C14 H14 119.7 . .
C15 C14 C13 120.6(15) . .
C15 C14 H14 119.7 . .
C14 C15 H15 120.4 . .
C14 C15 C16 119.1(15) . .
C16 C15 H15 120.4 . .
C15 C16 N7 117.6(12) . .
C17 C16 N7 123.0(12) . .
C17 C16 C15 119.2(13) . .
C16 C17 H17 119.2 . .
C16 C17 C18 121.6(14) . .
C18 C17 H17 119.2 . .
C13 C18 H18 119.4 . .
C17 C18 C13 121.3(15) . .
C17 C18 H18 119.4 . .
N5 C19 H19 125.7 . .
C20 C19 N5 108.7(11) . .
C20 C19 H19 125.7 . .
C19 C20 H20 126.1 . .
C19 C20 C21 107.7(11) . .
C21 C20 H20 126.1 . .
N6 C21 C20 107.8(11) . .
N6 C21 C22 123.3(11) . .
C20 C21 C22 128.8(11) . .
C23 C22 C21 119.8(11) . .
C27 C22 C21 125.0(12) . .
C27 C22 C23 115.2(12) . .
C22 C23 H23 118.8 . .
C22 C23 C24 122.4(13) . .
C24 C23 H23 118.8 . .
C23 C24 H24 119.7 . .
C25 C24 C23 120.6(14) . .
C25 C24 H24 119.7 . .
C24 C25 N7 121.4(12) . .
C24 C25 C26 117.3(12) . .
C26 C25 N7 121.3(12) . .
C25 C26 H26 120.1 . .
C25 C26 C27 119.7(14) . .
C27 C26 H26 120.1 . .
C22 C27 C26 124.5(14) . .
C22 C27 H27 117.7 . .
C26 C27 H27 117.7 . .
N8 C28 C28 114.9(8) . 7_565
N8 C28 C29 120.0(14) . .
C29 C28 C28 124.8(9) . 7_565
C28 C29 H29 119.7 . .
C30 C29 C28 120.6(16) . .
C30 C29 H29 119.7 . .
C29 C30 C31 118.8(16) . .
C29 C30 C33 122.6(17) . .
C31 C30 C33 118.6(16) . .
C30 C31 H31 121.1 . .
C32 C31 C30 117.7(16) . .
C32 C31 H31 121.1 . .
N8 C32 C31 124.8(16) . .
N8 C32 H32 117.6 . .
C31 C32 H32 117.6 . .
C30 C33 H33A 109.5 . .
C30 C33 H33B 109.5 . .
C30 C33 H33C 109.5 . .
H33A C33 H33B 109.5 . .
H33A C33 H33C 109.5 . .
H33B C33 H33C 109.5 . .
N9 C34 C34 114.5(7) . 7_565
N9 C34 C35 121.7(12) . .
C35 C34 C34 123.8(8) . 7_565
C34 C35 H35 119.3 . .
C34 C35 C36 121.5(13) . .
C36 C35 H35 119.3 . .
C35 C36 C39 124.2(13) . .
C37 C36 C35 116.3(13) . .
C37 C36 C39 119.4(13) . .
C36 C37 H37 120.1 . .
C38 C37 C36 119.8(14) . .
C38 C37 H37 120.1 . .
N9 C38 C37 122.2(13) . .
N9 C38 H38 118.9 . .
C37 C38 H38 118.9 . .
C36 C39 H39A 109.5 . .
C36 C39 H39B 109.5 . .
C36 C39 H39C 109.5 . .
H39A C39 H39B 109.5 . .
H39A C39 H39C 109.5 . .
H39B C39 H39C 109.5 . .
N10 C40 C41 122.5(19) . .
C40 C41 H41 118.4 . .
C42 C41 C40 123(2) . .
C42 C41 H41 118.4 . .
C41 C42 C43 114(2) . .
C41 C42 C45 124(2) . .
C43 C42 C45 121.6(19) . .
C42 C43 H43 119.3 . .
C42 C43 C44 121.4(18) . .
C44 C43 H43 119.3 . .
N10 C44 C43 121.1(18) . .
N10 C44 C44 114.7(12) . 7_565
C43 C44 C44 124.2(11) . 7_565
C42 C45 H45A 109.5 . .
C42 C45 H45B 109.5 . .
C42 C45 H45C 109.5 . .
H45A C45 H45B 109.5 . .
H45A C45 H45C 109.5 . .
H45B C45 H45C 109.5 . .
N11 C46 C46 115.0(8) . 7_565
C47 C46 N11 120.7(13) . .
C47 C46 C46 124.2(8) . 7_565
C46 C47 H47 119.1 . .
C48 C47 C46 121.7(12) . .
C48 C47 H47 119.1 . .
C47 C48 C49 116.0(14) . .
C47 C48 C51 123.0(12) . .
C49 C48 C51 121.0(14) . .
C48 C49 H49 120.0 . .
C50 C49 C48 119.9(15) . .
C50 C49 H49 120.0 . .
N11 C50 C49 122.2(15) . .
N11 C50 H50 118.9 . .
C49 C50 H50 118.9 . .
C48 C51 H51A 109.5 . .
C48 C51 H51B 109.5 . .
C48 C51 H51C 109.5 . .
H51A C51 H51B 109.5 . .
H51A C51 H51C 109.5 . .
H51B C51 H51C 109.5 . .
N12 C52 C52 115.1(7) . 7_565
C53 C52 N12 119.6(12) . .
C53 C52 C52 125.3(8) . 7_565
C52 C53 H53 119.4 . .
C52 C53 C54 121.2(12) . .
C54 C53 H53 119.4 . .
C53 C54 C57 120.4(12) . .
C55 C54 C53 117.4(13) . .
C55 C54 C57 122.2(13) . .
C54 C55 H55 119.0 . .
C54 C55 C56 121.9(13) . .
C56 C55 H55 119.0 . .
N12 C56 C55 121.2(13) . .
N12 C56 H56 119.4 . .
C55 C56 H56 119.4 . .
C54 C57 H57A 109.5 . .
C54 C57 H57B 109.5 . .
C54 C57 H57C 109.5 . .
H57A C57 H57B 109.5 . .
H57A C57 H57C 109.5 . .
H57B C57 H57C 109.5 . .
N13 C58 H58 118.8 . .
C59 C58 N13 122.3(13) . .
C59 C58 H58 118.8 . .
C58 C59 H59 119.1 . .
C58 C59 C60 121.7(14) . .
C60 C59 H59 119.1 . .
C59 C60 C61 116.3(15) . .
C59 C60 C63 122.5(15) . .
C61 C60 C63 121.2(16) . .
C60 C61 H61 119.7 . .
C62 C61 C60 120.6(16) . .
C62 C61 H61 119.7 . .
N13 C62 C62 113.4(7) . 7_565
C61 C62 N13 122.8(13) . .
C61 C62 C62 123.8(9) . 7_565
C60 C63 H63A 109.5 . .
C60 C63 H63B 109.5 . .
C60 C63 H63C 109.5 . .
H63A C63 H63B 109.5 . .
H63A C63 H63C 109.5 . .
H63B C63 H63C 109.5 . .
F2 P1 F1 88(3) . .
F2 P1 F5 85(2) . .
F2 P1 F5 85(2) . 7_565
F3 P1 F1 174(4) . .
F3 P1 F2 86(3) . .
F3 P1 F5 98(2) . 7_565
F3 P1 F5 98(2) . .
F4 P1 F1 99(4) . .
F4 P1 F2 173(4) . .
F4 P1 F3 88(4) . .
F4 P1 F5 96(2) . .
F4 P1 F5 96(2) . 7_565
F5 P1 F1 81(2) 7_565 .
F5 P1 F1 81(2) . .
F5 P1 F5 160(4) 7_565 .
F7 P2 F6 94.5(17) . .
F7 P2 F6 94.5(17) 7_575 .
F7 P2 F7 112(3) . 7_575
F7 P2 F8 87.7(17) . .
F7 P2 F8 87.7(17) 7_575 .
F7 P2 F9 80.0(17) 7_575 .
F7 P2 F9 168(2) . .
F7 P2 F9 80.0(17) . 7_575
F7 P2 F9 168(2) 7_575 7_575
F8 P2 F6 176(2) . .
F8 P2 F9 92.3(17) . 7_575
F8 P2 F9 92.3(17) . .
F9 P2 F6 84.8(16) 7_575 .
F9 P2 F6 84.8(16) . .
F9 P2 F9 88(2) 7_575 .
F10 P3 F12 179.9(11) . .
F10 P3 F13 89.4(9) . .
F11 P3 F10 91.0(10) . .
F11 P3 F12 89.1(10) . .
F11 P3 F13 179.6(11) . .
F11 P3 F14 92.6(7) . 7_575
F11 P3 F14 92.6(7) . .
F13 P3 F12 90.5(11) . .
F14 P3 F10 91.1(6) . .
F14 P3 F10 91.1(6) 7_575 .
F14 P3 F12 88.9(6) . .
F14 P3 F12 88.9(6) 7_575 .
F14 P3 F13 87.4(7) 7_575 .
F14 P3 F13 87.4(7) . .
F14 P3 F14 174.3(15) . 7_575
F16 P4 F15 93.3(9) . .
F16 P4 F15 93.3(9) 7_565 .
F16 P4 F16 101.3(17) 7_565 .
F16 P4 F17 78.6(10) . .
F16 P4 F17 178.0(10) 7_565 .
F16 P4 F17 178.0(10) . 7_565
F16 P4 F17 78.6(10) 7_565 7_565
F16 P4 F18 93.9(9) 7_565 .
F16 P4 F18 93.9(9) . .
F17 P4 F15 84.7(8) 7_565 .
F17 P4 F15 84.7(8) . .
F17 P4 F17 101.3(16) 7_565 .
F18 P4 F15 168.7(15) . .
F18 P4 F17 88.1(9) . 7_565
F18 P4 F17 88.1(9) . .
F20 P5 F19 91.4(13) . .
F20 P5 F22 176.6(14) . .
F21 P5 F19 177.7(14) . .
F21 P5 F20 91.0(14) . .
F21 P5 F22 92.4(13) . .
F21 P5 F23 98.4(8) . .
F21 P5 F23 98.4(8) . 7_565
F22 P5 F19 85.2(11) . .
F23 P5 F19 81.7(8) 7_565 .
F23 P5 F19 81.7(8) . .
F23 P5 F20 88.4(7) . .
F23 P5 F20 88.4(7) 7_565 .
F23 P5 F22 91.1(7) . .
F23 P5 F22 91.1(7) 7_565 .
F23 P5 F23 163.0(17) 7_565 .
F25 P6 F24 90.7(6) 7_565 .
F25 P6 F24 90.7(6) . .
F25 P6 F25 90.2(9) . 7_565
F25 P6 F26 90.7(6) 7_565 .
F25 P6 F26 90.7(6) . .
F25 P6 F27 88.9(6) . 7_565
F25 P6 F27 88.9(6) 7_565 .
F25 P6 F27 178.6(8) 7_565 7_565
F25 P6 F27 178.6(8) . .
F26 P6 F24 178.1(9) . .
F27 P6 F24 88.2(6) . .
F27 P6 F24 88.2(6) 7_565 .
F27 P6 F26 90.5(6) . .
F27 P6 F26 90.5(6) 7_565 .
F27 P6 F27 91.9(10) 7_565 .
F29 P7 F28 76.6(18) . .
F30 P7 F28 155(2) . .
F30 P7 F29 79(2) . .
F30 P7 F31 102(2) . .
F30 P7 F32 85.3(13) . 7_565
F30 P7 F32 85.3(13) . .
F31 P7 F28 103(2) . .
F31 P7 F29 180(2) . .
F31 P7 F32 96.7(11) . .
F31 P7 F32 96.7(11) . 7_565
F32 P7 F28 91.8(12) 7_565 .
F32 P7 F28 91.8(12) . .
F32 P7 F29 83.3(11) 7_565 .
F32 P7 F29 83.3(11) . .
F32 P7 F32 165(2) 7_565 .
F33 P8 F35 174.2(10) . .
F33 P8 F36 89.0(7) . 7_565
F33 P8 F36 89.0(7) . .
F34 P8 F33 91.7(7) 7_565 .
F34 P8 F33 91.7(7) . .
F34 P8 F34 98.2(11) . 7_565
F34 P8 F35 92.1(6) . .
F34 P8 F35 92.1(6) 7_565 .
F34 P8 F36 177.5(8) 7_565 7_565
F34 P8 F36 84.1(7) . 7_565
F34 P8 F36 84.1(7) 7_565 .
F34 P8 F36 177.5(8) . .
F36 P8 F35 87.0(6) . .
F36 P8 F35 87.0(6) 7_565 .
F36 P8 F36 93.6(10) . 7_565
N14 C64 C65 172(4) . .
C64 C65 H65A 108.6 . .
C64 C65 H65B 110.0 . .
C64 C65 H65C 109.9 . .
H65A C65 H65B 109.4 . .
H65A C65 H65C 109.5 . .
H65B C65 H65C 109.5 . .
N15 C66 C67 175(4) . .
C66 C67 H67A 109.5 . .
C66 C67 H67B 109.5 . .
C66 C67 H67C 109.5 . .
H67A C67 H67B 109.5 . .
H67A C67 H67C 109.5 . .
H67B C67 H67C 109.5 . .

loop_
_geom_bond_atom_site_label_1
_geom_bond_atom_site_label_2
_geom_bond_distance
_geom_bond_site_symmetry_2
Pd1 Pd2 3.144(2) .
Pd1 N1 1.996(11) .
Pd1 N1 1.995(11) 7_565
Pd1 N8 2.006(11) 7_565
Pd1 N8 2.006(11) .
Pd2 N2 2.011(11) .
Pd2 N2 2.011(11) 7_565
Pd2 N9 2.017(11) .
Pd2 N9 2.017(11) 7_565
Pd3 Pd4 3.161(2) .
Pd3 N3 1.980(16) .
Pd3 N3 1.980(16) 7_565
Pd3 N10 1.983(17) .
Pd3 N10 1.983(17) 7_565
Pd4 N4 1.987(14) 7_565
Pd4 N4 1.987(14) .
Pd4 N11 2.015(13) 7_565
Pd4 N11 2.015(13) .
Pd5 Pd6 3.1510(19) .
Pd5 N5 1.997(10) 7_565
Pd5 N5 1.997(10) .
Pd5 N12 2.006(10) .
Pd5 N12 2.006(10) 7_565
Pd6 N6 2.007(10) .
Pd6 N6 2.007(10) 7_565
Pd6 N13 2.004(10) 7_565
Pd6 N13 2.004(10) .
N1 N2 1.374(13) .
N1 C1 1.312(17) .
N2 C3 1.354(16) .
N3 N4 1.387(16) .
N3 C10 1.33(2) .
N4 C12 1.37(2) .
N5 N6 1.380(12) .
N5 C19 1.353(15) .
N6 C21 1.356(15) .
N7 C7 1.411(15) .
N7 C16 1.423(15) .
N7 C25 1.408(15) .
N8 C28 1.372(16) .
N8 C32 1.330(18) .
N9 C34 1.343(15) .
N9 C38 1.372(17) .
N10 C40 1.35(3) .
N10 C44 1.345(19) .
N11 C46 1.371(15) .
N11 C50 1.303(19) .
N12 C52 1.388(15) .
N12 C56 1.348(16) .
N13 C58 1.358(16) .
N13 C62 1.385(15) .
C1 H1 0.9500 .
C1 C2 1.368(19) .
C2 H2 0.9500 .
C2 C3 1.404(18) .
C3 C4 1.490(18) .
C4 C5 1.367(19) .
C4 C9 1.334(18) .
C5 H5 0.9500 .
C5 C6 1.35(2) .
C6 H6 0.9500 .
C6 C7 1.368(18) .
C7 C8 1.346(18) .
C8 H8 0.9500 .
C8 C9 1.45(2) .
C9 H9 0.9500 .
C10 H10 0.9500 .
C10 C11 1.43(2) .
C11 H11 0.9500 .
C11 C12 1.39(2) .
C12 C13 1.50(2) .
C13 C14 1.39(2) .
C13 C18 1.37(2) .
C14 H14 0.9500 .
C14 C15 1.39(2) .
C15 H15 0.9500 .
C15 C16 1.404(18) .
C16 C17 1.340(18) .
C17 H17 0.9500 .
C17 C18 1.365(19) .
C18 H18 0.9500 .
C19 H19 0.9500 .
C19 C20 1.351(16) .
C20 H20 0.9500 .
C20 C21 1.390(17) .
C21 C22 1.490(16) .
C22 C23 1.356(17) .
C22 C27 1.319(17) .
C23 H23 0.9500 .
C23 C24 1.389(18) .
C24 H24 0.9500 .
C24 C25 1.352(18) .
C25 C26 1.357(18) .
C26 H26 0.9500 .
C26 C27 1.383(19) .
C27 H27 0.9500 .
C28 C28 1.45(3) 7_565
C28 C29 1.402(19) .
C29 H29 0.9500 .
C29 C30 1.33(2) .
C30 C31 1.43(2) .
C30 C33 1.50(2) .
C31 H31 0.9500 .
C31 C32 1.34(2) .
C32 H32 0.9500 .
C33 H33A 0.9800 .
C33 H33B 0.9800 .
C33 H33C 0.9800 .
C34 C34 1.47(3) 7_565
C34 C35 1.363(17) .
C35 H35 0.9500 .
C35 C36 1.422(19) .
C36 C37 1.390(18) .
C36 C39 1.465(18) .
C37 H37 0.9500 .
C37 C38 1.388(19) .
C38 H38 0.9500 .
C39 H39A 0.9800 .
C39 H39B 0.9800 .
C39 H39C 0.9800 .
C40 C41 1.38(3) .
C41 H41 0.9500 .
C41 C42 1.34(2) .
C42 C43 1.41(3) .
C42 C45 1.54(3) .
C43 H43 0.9500 .
C43 C44 1.41(2) .
C44 C44 1.47(4) 7_565
C45 H45A 0.9800 .
C45 H45B 0.9800 .
C45 H45C 0.9800 .
C46 C46 1.47(3) 7_565
C46 C47 1.370(17) .
C47 H47 0.9500 .
C47 C48 1.367(19) .
C48 C49 1.418(18) .
C48 C51 1.49(2) .
C49 H49 0.9500 .
C49 C50 1.38(2) .
C50 H50 0.9500 .
C51 H51A 0.9800 .
C51 H51B 0.9800 .
C51 H51C 0.9800 .
C52 C52 1.45(3) 7_565
C52 C53 1.387(17) .
C53 H53 0.9500 .
C53 C54 1.388(18) .
C54 C55 1.351(17) .
C54 C57 1.501(18) .
C55 H55 0.9500 .
C55 C56 1.378(17) .
C56 H56 0.9500 .
C57 H57A 0.9800 .
C57 H57B 0.9800 .
C57 H57C 0.9800 .
C58 H58 0.9500 .
C58 C59 1.342(18) .
C59 H59 0.9500 .
C59 C60 1.38(2) .
C60 C61 1.40(2) .
C60 C63 1.55(2) .
C61 H61 0.9500 .
C61 C62 1.329(18) .
C62 C62 1.50(3) 7_565
C63 H63A 0.9800 .
C63 H63B 0.9800 .
C63 H63C 0.9800 .
P1 F1 1.53(5) .
P1 F2 1.50(5) .
P1 F3 1.43(5) .
P1 F4 1.37(5) .
P1 F5 1.51(4) 7_565
P1 F5 1.51(4) .
P2 F6 1.65(4) .
P2 F7 1.42(3) 7_575
P2 F7 1.42(3) .
P2 F8 1.52(4) .
P2 F9 1.54(3) .
P2 F9 1.54(3) 7_575
P3 F10 1.596(16) .
P3 F11 1.528(19) .
P3 F12 1.613(19) .
P3 F13 1.60(2) .
P3 F14 1.560(14) .
P3 F14 1.560(14) 7_575
P4 F15 1.563(19) .
P4 F16 1.510(17) .
P4 F16 1.510(17) 7_565
P4 F17 1.551(17) .
P4 F17 1.551(17) 7_565
P4 F18 1.55(2) .
P5 F19 1.67(3) .
P5 F20 1.58(2) .
P5 F21 1.47(3) .
P5 F22 1.589(18) .
P5 F23 1.521(16) .
P5 F23 1.521(16) 7_565
P6 F24 1.600(14) .
P6 F25 1.577(11) 7_565
P6 F25 1.577(11) .
P6 F26 1.592(14) .
P6 F27 1.583(12) 7_565
P6 F27 1.583(12) .
P7 F28 1.861(18) .
P7 F29 1.58(3) .
P7 F30 1.36(4) .
P7 F31 1.43(3) .
P7 F32 1.45(2) .
P7 F32 1.45(2) 7_565
P8 F33 1.579(16) .
P8 F34 1.569(11) .
P8 F34 1.569(11) 7_565
P8 F35 1.586(15) .
P8 F36 1.581(11) 7_565
P8 F36 1.580(11) .
N14 C64 1.180(18) .
C64 C65 1.477(19) .
C65 H65A 0.9801 .
C65 H65B 0.9798 .
C65 H65C 0.9799 .
N15 C66 1.08(3) .
C66 C67 1.61(4) .
C67 H67A 0.9800 .
C67 H67B 0.9800 .
C67 H67C 0.9800 .
